data_7249028
loop_
_publ_author_name
'Su\<sanj, Ru\/der'
'Bedekovi\'c, Nikola'
'Cerovski, Sara'
'Baus Topi\'c, Nea'
'Nemec, Vinko'
'Cin\<ci\'c, Dominik'

_publ_section_title
;
 Evaluation of halogen bonding proclivity of oxazole derivatives carrying
 multiple acceptor sites in cocrystals with perfluorinated iodobenzenes
;
_journal_issue 31
_journal_name_full CrystEngComm
_journal_page_first 4137
_journal_page_last 4145
_journal_paper_doi 10.1039/D4CE00557K
_journal_volume 26
_journal_year 2024
_chemical_formula_moiety 'C6 F3 I3, 3(C7 H5 N O)'
_chemical_formula_sum 'C27 H15 F3 I3 N3 O3'
_chemical_formula_weight 867.12
_space_group_crystal_system triclinic
_space_group_IT_number 2
_space_group_name_Hall '-P 1'
_space_group_name_H-M_alt 'P -1'
_atom_sites_solution_hydrogens geom
_audit_creation_method SHELXL-2018/3
_audit_update_record
;
2024-05-28 deposited with the CCDC.	2024-07-09 downloaded from the CCDC.
;
_cell_angle_alpha 99.313(3)
_cell_angle_beta 95.503(3)
_cell_angle_gamma 94.395(4)
_cell_formula_units_Z 2
_cell_length_a 10.0238(5)
_cell_length_b 11.0764(5)
_cell_length_c 12.9002(4)
_cell_measurement_reflns_used 18089
_cell_measurement_temperature 169.99(10)
_cell_measurement_theta_max 37.9090
_cell_measurement_theta_min 2.4700
_cell_volume 1400.68(11)
_computing_structure_refinement 'SHELXL-2018/3 (Sheldrick, 2018)'
_diffrn_ambient_temperature 169.99(10)
_diffrn_detector_area_resol_mean 10.0000
_diffrn_measured_fraction_theta_full 0.998
_diffrn_measured_fraction_theta_max 0.999
_diffrn_measurement_device_type 'XtaLAB Synergy, Dualflex, HyPix'
_diffrn_radiation_type MoK\a
_diffrn_radiation_wavelength 0.71073
_diffrn_reflns_av_R_equivalents 0.0708
_diffrn_reflns_av_unetI/netI 0.0552
_diffrn_reflns_Laue_measured_fraction_full 0.998
_diffrn_reflns_Laue_measured_fraction_max 0.999
_diffrn_reflns_limit_h_max 14
_diffrn_reflns_limit_h_min -14
_diffrn_reflns_limit_k_max 16
_diffrn_reflns_limit_k_min -16
_diffrn_reflns_limit_l_max 19
_diffrn_reflns_limit_l_min -19
_diffrn_reflns_number 31744
_diffrn_reflns_point_group_measured_fraction_full 0.998
_diffrn_reflns_point_group_measured_fraction_max 0.999
_diffrn_reflns_theta_full 25.242
_diffrn_reflns_theta_max 31.999
_diffrn_reflns_theta_min 2.251
_diffrn_source 'micro-focus sealed X-ray tube'
_exptl_absorpt_coefficient_mu 3.401
_exptl_absorpt_correction_T_max 1.00000
_exptl_absorpt_correction_T_min 0.18478
_exptl_absorpt_correction_type multi-scan
_exptl_absorpt_process_details
;
CrysAlisPro 1.171.42.53a (Rigaku Oxford Diffraction, 2022)
Empirical absorption correction using spherical harmonics,
implemented in SCALE3 ABSPACK scaling algorithm.
;
_exptl_crystal_colour colorless
_exptl_crystal_density_diffrn 2.056
_exptl_crystal_description block
_exptl_crystal_F_000 816
_exptl_crystal_size_max 0.77
_exptl_crystal_size_mid 0.54
_exptl_crystal_size_min 0.20
_refine_diff_density_max 3.007
_refine_diff_density_min -2.140
_refine_diff_density_rms 0.301
_refine_ls_extinction_method none
_refine_ls_goodness_of_fit_ref 1.033
_refine_ls_hydrogen_treatment constr
_refine_ls_matrix_type full
_refine_ls_number_parameters 352
_refine_ls_number_reflns 9710
_refine_ls_number_restraints 0
_refine_ls_restrained_S_all 1.033
_refine_ls_R_factor_all 0.0875
_refine_ls_R_factor_gt 0.0607
_refine_ls_shift/su_max 0.001
_refine_ls_shift/su_mean 0.000
_refine_ls_structure_factor_coef Fsqd
_refine_ls_weighting_details 'w=1/[\s^2^(Fo^2^)+(0.1063P)^2^+4.2106P] where P=(Fo^2^+2Fc^2^)/3'
_refine_ls_weighting_scheme calc
_refine_ls_wR_factor_gt 0.1590
_refine_ls_wR_factor_ref 0.1870
_reflns_Friedel_coverage 0.000
_reflns_number_gt 6834
_reflns_number_total 9710
_reflns_threshold_expression 'I > 2\s(I)'
_cod_data_source_file d4ce00557k2.cif
_cod_data_source_block box_3_135tfib
_cod_depositor_comments 'Adding full bibliography for 7249013--7249033.cif.'
_cod_original_cell_volume 1400.68(10)
_cod_database_code 7249028
_shelx_shelxl_version_number 2018/3
_shelx_space_group_comment
;
The symmetry employed for this shelxl refinement is uniquely defined
by the following loop, which should always be used as a source of
symmetry information in preference to the above space-group names.
They are only intended as comments.
;

loop_
_space_group_symop_operation_xyz
'x, y, z'
'-x, -y, -z'

loop_
_atom_site_label
_atom_site_type_symbol
_atom_site_fract_x
_atom_site_fract_y
_atom_site_fract_z
_atom_site_U_iso_or_equiv
_atom_site_adp_type
_atom_site_occupancy
_atom_site_site_symmetry_order
_atom_site_calc_flag
_atom_site_refinement_flags_posn
_atom_site_refinement_flags_adp
_atom_site_refinement_flags_occupancy
_atom_site_disorder_assembly
_atom_site_disorder_group
I3 I 0.15234(4) 0.65226(4) 0.56138(3) 0.03318(11) Uani 1 1 d . . . . .
I2 I 0.60538(4) 0.37312(4) 0.71678(3) 0.03464(12) Uani 1 1 d . . . . .
I1 I 0.43769(4) 0.81021(4) 1.00226(3) 0.03886(12) Uani 1 1 d . . . . .
F2 F 0.3694(4) 0.4606(4) 0.5714(3) 0.0420(9) Uani 1 1 d . . . . .
F1 F 0.5928(4) 0.5834(4) 0.9125(3) 0.0442(10) Uani 1 1 d . . . . .
F3 F 0.2361(4) 0.7936(4) 0.7961(3) 0.0446(10) Uani 1 1 d . . . . .
O3 O -0.2285(5) 0.7573(5) 0.3121(4) 0.0432(11) Uani 1 1 d . . . . .
O2 O 0.8765(5) 0.0174(5) 0.5981(4) 0.0436(11) Uani 1 1 d . . . . .
O1 O 0.5481(6) 1.0634(6) 1.3723(4) 0.0541(14) Uani 1 1 d . . . . .
N3 N -0.0482(5) 0.6908(6) 0.3945(4) 0.0360(11) Uani 1 1 d . . . . .
N1 N 0.4656(6) 0.9844(6) 1.2064(4) 0.0420(13) Uani 1 1 d . . . . .
N2 N 0.7725(6) 0.1657(5) 0.6867(5) 0.0391(12) Uani 1 1 d . . . . .
C23 C 0.4977(5) 0.5976(5) 0.8361(4) 0.0286(10) Uani 1 1 d . . . . .
C24 C 0.4842(6) 0.5174(5) 0.7418(4) 0.0298(11) Uani 1 1 d . . . . .
C25 C 0.3852(5) 0.5364(5) 0.6648(4) 0.0280(10) Uani 1 1 d . . . . .
C27 C 0.3186(6) 0.7045(5) 0.7771(4) 0.0293(11) Uani 1 1 d . . . . .
C26 C 0.3000(6) 0.6280(5) 0.6798(4) 0.0282(10) Uani 1 1 d . . . . .
C20 C -0.1826(6) 0.6670(6) 0.2413(4) 0.0335(12) Uani 1 1 d . . . . .
C14 C 0.7795(7) 0.0938(7) 0.5974(6) 0.0425(14) Uani 1 1 d . . . . .
H14 H 0.719855 0.095448 0.535908 0.051 Uiso 1 1 calc R U . . .
C21 C -0.1410(7) 0.7646(7) 0.4003(5) 0.0428(15) Uani 1 1 d . . . . .
H21 H -0.147949 0.821213 0.462854 0.051 Uiso 1 1 calc R U . . .
C6 C 0.4436(7) 1.1304(6) 1.3437(5) 0.0370(13) Uani 1 1 d . . . . .
C15 C -0.0722(6) 0.6239(6) 0.2912(4) 0.0340(12) Uani 1 1 d . . . . .
C22 C 0.4163(6) 0.6918(6) 0.8575(4) 0.0321(11) Uani 1 1 d . . . . .
C7 C 0.5541(8) 0.9800(8) 1.2868(6) 0.0480(17) Uani 1 1 d . . . . .
H7 H 0.618442 0.921204 1.284266 0.058 Uiso 1 1 calc R U . . .
C13 C 0.9387(7) 0.0449(6) 0.7013(5) 0.0388(13) Uani 1 1 d . . . . .
C5 C 0.3931(8) 1.2289(7) 1.4016(6) 0.0462(16) Uani 1 1 d . . . . .
H5 H 0.429466 1.262055 1.472097 0.055 Uiso 1 1 calc R U . . .
C17 C -0.0565(8) 0.4862(7) 0.1340(6) 0.0460(16) Uani 1 1 d . . . . .
H17 H -0.013670 0.422594 0.095329 0.055 Uiso 1 1 calc R U . . .
C12 C 1.0438(8) -0.0079(7) 0.7466(6) 0.0471(17) Uani 1 1 d . . . . .
H12 H 1.087689 -0.069942 0.707099 0.056 Uiso 1 1 calc R U . . .
C8 C 0.8738(6) 0.1373(6) 0.7561(5) 0.0346(12) Uani 1 1 d . . . . .
C1 C 0.3906(7) 1.0825(6) 1.2407(5) 0.0361(12) Uani 1 1 d . . . . .
C3 C 0.2337(8) 1.2267(7) 1.2464(6) 0.0463(16) Uani 1 1 d . . . . .
H3 H 0.161185 1.262734 1.213951 0.056 Uiso 1 1 calc R U . . .
C18 C -0.1687(8) 0.5303(8) 0.0850(5) 0.0467(16) Uani 1 1 d . . . . .
H18 H -0.199769 0.496123 0.013612 0.056 Uiso 1 1 calc R U . . .
C10 C 1.0171(8) 0.1272(7) 0.9099(5) 0.0462(16) Uani 1 1 d . . . . .
H10 H 1.046910 0.155146 0.982540 0.055 Uiso 1 1 calc R U . . .
C4 C 0.2869(9) 1.2764(7) 1.3512(6) 0.0485(17) Uani 1 1 d . . . . .
H4 H 0.248440 1.344302 1.387943 0.058 Uiso 1 1 calc R U . . .
C16 C -0.0055(7) 0.5337(7) 0.2392(6) 0.0440(15) Uani 1 1 d . . . . .
H16 H 0.071468 0.504549 0.272482 0.053 Uiso 1 1 calc R U . . .
C9 C 0.9113(8) 0.1785(7) 0.8625(6) 0.0450(15) Uani 1 1 d . . . . .
H9 H 0.865851 0.239755 0.901610 0.054 Uiso 1 1 calc R U . . .
C19 C -0.2357(7) 0.6219(7) 0.1370(5) 0.0412(14) Uani 1 1 d . . . . .
H19 H -0.312291 0.652099 0.104191 0.049 Uiso 1 1 calc R U . . .
C11 C 1.0820(8) 0.0336(8) 0.8518(6) 0.0517(18) Uani 1 1 d . . . . .
H11 H 1.153633 -0.001098 0.886718 0.062 Uiso 1 1 calc R U . . .
C2 C 0.2846(8) 1.1266(7) 1.1896(6) 0.0462(16) Uani 1 1 d . . . . .
H2 H 0.247910 1.091094 1.119737 0.055 Uiso 1 1 calc R U . . .

loop_
_atom_site_aniso_label
_atom_site_aniso_U_11
_atom_site_aniso_U_22
_atom_site_aniso_U_33
_atom_site_aniso_U_23
_atom_site_aniso_U_13
_atom_site_aniso_U_12
I3 0.0376(2) 0.0353(2) 0.02420(16) 0.00053(13) -0.00751(13) 0.01147(15)
I2 0.0352(2) 0.0347(2) 0.03219(19) -0.00299(14) -0.00152(14) 0.01663(15)
I1 0.0493(2) 0.0412(2) 0.02194(16) -0.00890(14) -0.00307(14) 0.01677(18)
F2 0.049(2) 0.043(2) 0.0267(16) -0.0133(14) -0.0120(14) 0.0181(17)
F1 0.050(2) 0.050(2) 0.0279(16) -0.0056(15) -0.0113(15) 0.0236(18)
F3 0.054(2) 0.045(2) 0.0309(17) -0.0091(15) -0.0091(15) 0.0321(19)
O3 0.043(2) 0.049(3) 0.038(2) 0.006(2) -0.0006(18) 0.016(2)
O2 0.050(3) 0.039(3) 0.041(2) 0.0020(19) 0.0031(19) 0.016(2)
O1 0.057(3) 0.060(3) 0.038(2) -0.009(2) -0.007(2) 0.012(3)
N3 0.035(2) 0.045(3) 0.026(2) 0.0028(19) -0.0037(18) 0.001(2)
N1 0.051(3) 0.042(3) 0.028(2) -0.010(2) 0.002(2) 0.013(3)
N2 0.034(3) 0.032(3) 0.053(3) 0.010(2) 0.007(2) 0.007(2)
C23 0.029(2) 0.031(3) 0.023(2) 0.0004(18) -0.0041(18) 0.008(2)
C24 0.032(3) 0.032(3) 0.023(2) -0.0026(18) -0.0015(18) 0.011(2)
C25 0.029(2) 0.029(3) 0.023(2) -0.0027(17) -0.0007(17) 0.006(2)
C27 0.036(3) 0.024(2) 0.026(2) -0.0030(17) -0.0013(19) 0.013(2)
C26 0.031(2) 0.026(2) 0.025(2) 0.0006(17) -0.0041(18) 0.006(2)
C20 0.035(3) 0.038(3) 0.027(2) 0.006(2) -0.003(2) 0.005(2)
C14 0.044(3) 0.040(4) 0.043(3) 0.005(3) 0.002(3) 0.011(3)
C21 0.048(4) 0.045(4) 0.033(3) 0.000(2) -0.001(3) 0.013(3)
C6 0.049(3) 0.032(3) 0.027(2) -0.005(2) 0.003(2) 0.008(3)
C15 0.031(3) 0.042(3) 0.027(2) 0.004(2) -0.004(2) 0.005(2)
C22 0.040(3) 0.032(3) 0.021(2) -0.0056(18) -0.0009(19) 0.010(2)
C7 0.050(4) 0.050(4) 0.042(3) 0.000(3) 0.005(3) 0.014(3)
C13 0.043(3) 0.033(3) 0.041(3) 0.004(2) 0.001(2) 0.013(3)
C5 0.057(4) 0.041(4) 0.036(3) -0.006(3) 0.002(3) 0.008(3)
C17 0.054(4) 0.042(4) 0.039(3) -0.005(3) 0.006(3) 0.014(3)
C12 0.051(4) 0.042(4) 0.052(4) 0.006(3) 0.006(3) 0.025(3)
C8 0.030(3) 0.036(3) 0.039(3) 0.007(2) 0.003(2) 0.009(2)
C1 0.041(3) 0.031(3) 0.033(3) -0.002(2) 0.004(2) 0.003(2)
C3 0.046(4) 0.038(4) 0.056(4) 0.011(3) 0.001(3) 0.012(3)
C18 0.054(4) 0.058(5) 0.026(3) 0.001(3) 0.003(3) -0.001(3)
C10 0.061(4) 0.044(4) 0.030(3) 0.001(2) -0.007(3) 0.006(3)
C4 0.062(4) 0.033(3) 0.048(4) -0.003(3) 0.005(3) 0.012(3)
C16 0.039(3) 0.049(4) 0.043(3) 0.002(3) 0.001(3) 0.012(3)
C9 0.054(4) 0.040(4) 0.040(3) -0.002(3) 0.008(3) 0.014(3)
C19 0.039(3) 0.052(4) 0.030(3) 0.005(2) -0.007(2) 0.005(3)
C11 0.055(4) 0.048(4) 0.052(4) 0.010(3) -0.009(3) 0.020(3)
C2 0.048(4) 0.046(4) 0.041(3) 0.004(3) -0.005(3) 0.002(3)

loop_
_atom_type_symbol
_atom_type_description
_atom_type_scat_dispersion_real
_atom_type_scat_dispersion_imag
_atom_type_scat_source
C C 0.0033 0.0016 'International Tables Vol C Tables 4.2.6.8 and 6.1.1.4'
H H 0.0000 0.0000 'International Tables Vol C Tables 4.2.6.8 and 6.1.1.4'
N N 0.0061 0.0033 'International Tables Vol C Tables 4.2.6.8 and 6.1.1.4'
O O 0.0106 0.0060 'International Tables Vol C Tables 4.2.6.8 and 6.1.1.4'
F F 0.0171 0.0103 'International Tables Vol C Tables 4.2.6.8 and 6.1.1.4'
I I -0.4742 1.8119 'International Tables Vol C Tables 4.2.6.8 and 6.1.1.4'

loop_
_geom_angle_atom_site_label_1
_geom_angle_atom_site_label_2
_geom_angle_atom_site_label_3
_geom_angle
_geom_angle_site_symmetry_1
_geom_angle_site_symmetry_3
_geom_angle_publ_flag
C21 O3 C20 103.3(5) . . ?
C14 O2 C13 103.6(5) . . ?
C7 O1 C6 104.2(5) . . ?
C21 N3 C15 104.4(5) . . ?
C7 N1 C1 105.1(5) . . ?
C14 N2 C8 105.6(5) . . ?
F1 C23 C24 119.0(5) . . ?
F1 C23 C22 117.8(5) . . ?
C24 C23 C22 123.3(5) . . ?
C23 C24 C25 116.9(5) . . ?
C23 C24 I2 121.3(4) . . ?
C25 C24 I2 121.8(4) . . ?
F2 C25 C26 117.9(4) . . ?
F2 C25 C24 118.7(5) . . ?
C26 C25 C24 123.4(5) . . ?
F3 C27 C26 118.6(5) . . ?
F3 C27 C22 118.1(4) . . ?
C26 C27 C22 123.2(5) . . ?
C25 C26 C27 116.5(5) . . ?
C25 C26 I3 121.9(4) . . ?
C27 C26 I3 121.6(4) . . ?
O3 C20 C15 108.4(5) . . ?
O3 C20 C19 127.9(6) . . ?
C15 C20 C19 123.7(6) . . ?
N2 C14 O2 115.4(6) . . ?
N3 C21 O3 116.2(6) . . ?
C5 C6 O1 129.5(6) . . ?
C5 C6 C1 121.8(6) . . ?
O1 C6 C1 108.7(5) . . ?
C16 C15 C20 121.2(6) . . ?
C16 C15 N3 131.2(6) . . ?
C20 C15 N3 107.6(5) . . ?
C23 C22 C27 116.7(5) . . ?
C23 C22 I1 122.3(4) . . ?
C27 C22 I1 121.0(4) . . ?
N1 C7 O1 115.5(6) . . ?
C12 C13 C8 123.4(6) . . ?
C12 C13 O2 128.5(6) . . ?
C8 C13 O2 108.1(5) . . ?
C6 C5 C4 116.0(6) . . ?
C18 C17 C16 121.5(6) . . ?
C11 C12 C13 116.4(6) . . ?
N2 C8 C9 132.2(6) . . ?
N2 C8 C13 107.3(6) . . ?
C9 C8 C13 120.3(6) . . ?
C2 C1 C6 123.3(6) . . ?
C2 C1 N1 130.2(6) . . ?
C6 C1 N1 106.5(5) . . ?
C2 C3 C4 121.6(7) . . ?
C19 C18 C17 122.1(6) . . ?
C9 C10 C11 121.0(6) . . ?
C5 C4 C3 121.6(7) . . ?
C15 C16 C17 116.6(6) . . ?
C10 C9 C8 117.4(6) . . ?
C18 C19 C20 115.0(6) . . ?
C12 C11 C10 121.4(6) . . ?
C1 C2 C3 115.6(7) . . ?

loop_
_geom_bond_atom_site_label_1
_geom_bond_atom_site_label_2
_geom_bond_distance
_geom_bond_site_symmetry_2
_geom_bond_publ_flag
I3 C26 2.088(5) . ?
I2 C24 2.083(5) . ?
I1 C22 2.084(5) . ?
F2 C25 1.341(6) . ?
F1 C23 1.340(6) . ?
F3 C27 1.342(6) . ?
O3 C21 1.355(8) . ?
O3 C20 1.379(8) . ?
O2 C14 1.337(8) . ?
O2 C13 1.390(8) . ?
O1 C7 1.328(9) . ?
O1 C6 1.385(9) . ?
N3 C21 1.285(9) . ?
N3 C15 1.406(7) . ?
N1 C7 1.309(9) . ?
N1 C1 1.405(8) . ?
N2 C14 1.301(9) . ?
N2 C8 1.378(8) . ?
C23 C24 1.374(7) . ?
C23 C22 1.382(7) . ?
C24 C25 1.387(7) . ?
C25 C26 1.377(7) . ?
C27 C26 1.384(7) . ?
C27 C22 1.388(7) . ?
C20 C15 1.382(8) . ?
C20 C19 1.396(8) . ?
C6 C5 1.377(9) . ?
C6 C1 1.386(8) . ?
C15 C16 1.367(9) . ?
C13 C12 1.371(9) . ?
C13 C8 1.388(8) . ?
C5 C4 1.378(11) . ?
C17 C18 1.397(11) . ?
C17 C16 1.405(10) . ?
C12 C11 1.368(11) . ?
C8 C9 1.381(9) . ?
C1 C2 1.360(10) . ?
C3 C2 1.387(11) . ?
C3 C4 1.411(11) . ?
C18 C19 1.379(10) . ?
C10 C9 1.379(10) . ?
C10 C11 1.415(11) . ?
